data_7710642
loop_
_publ_author_name
'Chen, Jiawei'
'Ye, Zhi'
'Chen, Peican'
'Hu, Huihui'
'Zhang, Shuhong'
'Xu, Han'
'Cao, Lingyun'
'Wang, Cheng'

_publ_section_title
;
 Two-Dimensional Metal--Organic Layers Constructed from Hf6/Hf12-oxo
 Clusters and Trigonal Pyramidal Phosphine Oxide Ligand
;
_journal_name_full 'Dalton Transactions'
_journal_paper_doi 10.1039/D2DT01239A
_journal_year 2022
_chemical_formula_moiety 'C48 H34 O35 P2 Zr6, C3 H7 N O'
_chemical_formula_sum 'C51 H41 N O36 P2 Zr6'
_chemical_formula_weight 1853.11
_space_group_crystal_system monoclinic
_space_group_IT_number 14
_space_group_name_Hall '-P 2yn'
_space_group_name_H-M_alt 'P 1 21/n 1'
_atom_sites_solution_hydrogens geom
_audit_creation_date 2022-03-17
_audit_creation_method
;
Olex2 1.5
(compiled 2021.12.09 svn.r5202d8cf for OlexSys, GUI svn.r6439)
;
_audit_update_record
;
2022-03-17 deposited with the CCDC.	2022-06-29 downloaded from the CCDC.
;
_cell_angle_alpha 90
_cell_angle_beta 114.129(2)
_cell_angle_gamma 90
_cell_formula_units_Z 4
_cell_length_a 21.8571(3)
_cell_length_b 17.8537(2)
_cell_length_c 26.4192(6)
_cell_measurement_reflns_used 15398
_cell_measurement_temperature 100.01(10)
_cell_measurement_theta_max 74.3390
_cell_measurement_theta_min 3.0960
_cell_volume 9408.8(3)
_computing_cell_refinement 'CrysAlisPro 1.171.41.110a (Rigaku OD, 2021)'
_computing_data_collection 'CrysAlisPro 1.171.41.110a (Rigaku OD, 2021)'
_computing_data_reduction 'CrysAlisPro 1.171.41.110a (Rigaku OD, 2021)'
_computing_molecular_graphics 'Olex2 1.5 (Dolomanov et al., 2009)'
_computing_publication_material 'Olex2 1.5 (Dolomanov et al., 2009)'
_computing_structure_refinement 'SHELXL 2018/3 (Sheldrick, 2015)'
_computing_structure_solution 'SHELXT 2018/2 (Sheldrick, 2018)'
_diffrn_ambient_environment N~2~
_diffrn_ambient_temperature 100.01(10)
_diffrn_detector 'Hybrid Pixel Array Detector'
_diffrn_detector_area_resol_mean 10.0000
_diffrn_detector_type HyPix
_diffrn_measured_fraction_theta_full 0.997
_diffrn_measured_fraction_theta_max 0.943
_diffrn_measurement_details
;
List of Runs (angles in degrees, time in seconds):

  # Type    Start    End  Width  t~exp~   \w     \q     \k     \f   Frames
#--------------------------------------------------------------------------
  1  \w    -69.00  31.00   1.00    8.00    --  -43.34  85.00-177.00  100
  2  \w      3.00  68.00   1.00    8.00    --   43.34 -85.00  63.00   65
  3  \w    -77.00 -50.00   1.00   30.00    --  -96.00  85.00-177.00   27
  4  \w   -171.00-107.00   1.00   30.00    --  -96.00 -85.00  63.00   64
  5  \w    102.00 178.00   1.00   30.00    --  108.01  85.00-177.00   76
  6  \w     58.00 138.00   1.00   30.00    --  108.01 -85.00  63.00   80
  7  \w   -100.00 -73.00   1.00    8.00    --  -43.34-125.00-150.00   27
  8  \w    -23.00  36.00   1.00    8.00    --  -43.34  37.00 -60.00   59
  9  \w    -25.00  34.00   1.00    8.00    --  -43.34  19.00 -90.00   59
 10  \w    -50.00 -23.00   1.00   30.00    --  -96.00  45.00 150.00   27
 11  \w   -156.00-129.00   1.00   30.00    --  -96.00 -94.00 120.00   27
 12  \w   -128.00-101.00   1.00   30.00    --  -96.00 -94.00 120.00   27
 13  \w    -70.00 -45.00   1.00   30.00    --  -96.00  61.00 -60.00   25
 14  \w    -99.00 -35.00   1.00   30.00    --  -96.00  77.00  30.00   64
 15  \w    -66.00 -24.00   1.00   30.00    --  -96.00  61.00  30.00   42
 16  \w    -51.00 -22.00   1.00   30.00    --  -96.00  45.00-150.00   29
 17  \w    -71.00 -24.00   1.00   30.00    --  -96.00  61.00 150.00   47
 18  \w    -45.00 -19.00   1.00   30.00    --  -96.00  45.00 -60.00   26
 19  \w    -51.00 -19.00   1.00   30.00    --  -96.00  45.00 -30.00   32
 20  \w    -50.00 -24.00   1.00   30.00    --  -96.00  45.00 -90.00   26
 21  \w    -47.00 -19.00   1.00   30.00    --  -96.00  45.00-180.00   28
 22  \w    -45.00 -20.00   1.00   30.00    --  -96.00  45.00  30.00   25
 23  \w     37.00  68.00   1.00   30.00    --  108.01 -61.00  90.00   31
 24  \w     67.00 108.00   1.00   30.00    --  108.01 -94.00 -60.00   41
 25  \w     41.00  66.00   1.00   30.00    --  108.01 -61.00  60.00   25
 26  \w     33.00  58.00   1.00   30.00    --  108.01 -94.00 -60.00   25
 27  \w     43.00 106.00   1.00   30.00    --  108.01 -94.00-120.00   63
 28  \w     41.00  66.00   1.00   30.00    --  108.01 -61.00-120.00   25
;
_diffrn_measurement_device 'four-circle diffractometer'
_diffrn_measurement_device_type 'XtaLAB Synergy, Dualflex, HyPix'
_diffrn_measurement_method '\w scans'
_diffrn_orient_matrix_type 'CrysAlisPro convention (1999,Acta A55,543-557)'
_diffrn_orient_matrix_UB_11 -0.0119840000
_diffrn_orient_matrix_UB_12 0.0414271000
_diffrn_orient_matrix_UB_13 0.0463164000
_diffrn_orient_matrix_UB_21 0.0350148000
_diffrn_orient_matrix_UB_22 -0.0639823000
_diffrn_orient_matrix_UB_23 0.0406029000
_diffrn_orient_matrix_UB_31 0.0677967000
_diffrn_orient_matrix_UB_32 0.0404179000
_diffrn_orient_matrix_UB_33 0.0169093000
_diffrn_radiation_monochromator mirror
_diffrn_radiation_probe x-ray
_diffrn_radiation_type 'Cu K\a'
_diffrn_radiation_wavelength 1.54184
_diffrn_reflns_av_R_equivalents 0.0614
_diffrn_reflns_av_unetI/netI 0.0585
_diffrn_reflns_Laue_measured_fraction_full 0.997
_diffrn_reflns_Laue_measured_fraction_max 0.943
_diffrn_reflns_limit_h_max 27
_diffrn_reflns_limit_h_min -20
_diffrn_reflns_limit_k_max 21
_diffrn_reflns_limit_k_min -18
_diffrn_reflns_limit_l_max 33
_diffrn_reflns_limit_l_min -32
_diffrn_reflns_number 64914
_diffrn_reflns_point_group_measured_fraction_full 0.997
_diffrn_reflns_point_group_measured_fraction_max 0.943
_diffrn_reflns_theta_full 67.684
_diffrn_reflns_theta_max 74.554
_diffrn_reflns_theta_min 3.080
_diffrn_source 'micro-focus sealed X-ray tube'
_diffrn_source_type 'PhotonJet (Cu) X-ray Source'
_exptl_absorpt_coefficient_mu 6.177
_exptl_absorpt_correction_T_max 1.00000
_exptl_absorpt_correction_T_min 0.73184
_exptl_absorpt_correction_type multi-scan
_exptl_absorpt_process_details
;
CrysAlisPro 1.171.41.110a (Rigaku Oxford Diffraction, 2021)
Empirical absorption correction using spherical harmonics,
implemented in SCALE3 ABSPACK scaling algorithm.
;
_exptl_crystal_colour colourless
_exptl_crystal_colour_primary colourless
_exptl_crystal_density_diffrn 1.308
_exptl_crystal_description block
_exptl_crystal_F_000 3648
_exptl_crystal_size_max 0.12
_exptl_crystal_size_mid 0.04
_exptl_crystal_size_min 0.03
_refine_diff_density_max 1.728
_refine_diff_density_min -1.450
_refine_diff_density_rms 0.117
_refine_ls_extinction_method none
_refine_ls_goodness_of_fit_ref 1.035
_refine_ls_hydrogen_treatment constr
_refine_ls_matrix_type full
_refine_ls_number_parameters 903
_refine_ls_number_reflns 18175
_refine_ls_number_restraints 972
_refine_ls_restrained_S_all 1.046
_refine_ls_R_factor_all 0.0655
_refine_ls_R_factor_gt 0.0507
_refine_ls_shift/su_max 0.002
_refine_ls_shift/su_mean 0.000
_refine_ls_structure_factor_coef Fsqd
_refine_ls_weighting_details 'w=1/[\s^2^(Fo^2^)+(0.0513P)^2^+28.9531P] where P=(Fo^2^+2Fc^2^)/3'
_refine_ls_weighting_scheme calc
_refine_ls_wR_factor_gt 0.1191
_refine_ls_wR_factor_ref 0.1254
_reflns_Friedel_coverage 0.000
_reflns_number_gt 14415
_reflns_number_total 18175
_reflns_threshold_expression 'I > 2\s(I)'
_cod_data_source_file d2dt01239a2.cif
_cod_data_source_block exp_9101_auto_sq
_cod_database_code 7710642
_shelx_shelxl_version_number 2018/3
_chemical_oxdiff_formula 'Zr6 C20 O30 N2'
_shelx_space_group_comment
;
The symmetry employed for this shelxl refinement is uniquely defined
by the following loop, which should always be used as a source of
symmetry information in preference to the above space-group names.
They are only intended as comments.
;
_shelx_estimated_absorpt_t_max 0.836
_shelx_estimated_absorpt_t_min 0.524
_olex2_refinement_description
;
1. Fixed Uiso
 At 1.2 times of:
  All C(H) groups
 At 1.5 times of:
  All C(H,H,H) groups, All O(H) groups
2. Restrained distances
 O29-C49 = O35-C49
 1.27 with sigma of 0.01
 O17-C25 \\sim O33-C25
 with sigma of 0.01
 O35-C49 \\sim O9-C51
 with sigma of 0.02
 O29-O35 \\sim O29-O9
 with sigma of 0.04
 O29-C49 \\sim O29-C51
 with sigma of 0.02
3. Rigid bond restraints
 All non-hydrogen atoms
 with sigma for 1-2 distances of 0.005 and sigma for 1-3 distances of 0.005
4. Uiso/Uaniso restraints and constraints
All non-hydrogen atoms have similar U: within 2A with sigma of 0.01 and sigma
for terminal atoms of 0.02 within 2A
Uanis(O35) \\sim Ueq, Uanis(O9) \\sim Ueq, Uanis(O17) \\sim Ueq, Uanis(O33)
\\sim Ueq: with sigma of 0.005 and sigma for terminal atoms of 0.01
Uanis(O37) \\sim Ueq, Uanis(C13) \\sim Ueq: with sigma of 0.005 and sigma for
terminal atoms of 0.01
5. Others
 Fixed Sof: O35(0.32) C49(0.32) H49(0.32) C51(0.18) H51(0.18) O9(0.18)
 C13(0.5) H13(0.5) O37(0.5)
6.a Ternary CH refined with riding coordinates:
 O6(H6), O8(H8), O14(H14), O20(H20)
6.b Aromatic/amide H refined with riding coordinates:
 C1(H1), C16(H16), C26(H26), C30(H30), C38(H38), C46(H46), C48(H48), C50(H50),
 C52(H52), C53(H53), C27(H27), C7(H7), C15(H15), C31(H31), C2(H2), C33(H33),
 C17(H17), C35(H35), C9(H9), C37(H37), C19(H19), C39(H39), C5(H5), C41(H41),
 C21(H21), C43(H43), C11(H11), C45(H45), C23(H23), C49(H49), C25(H25), C51(H51),
  C13(H13)
6.c Idealised Me refined as rotating group:
 C47(H47A,H47B,H47C), C3(H3A,H3B,H3C)
;
_platon_squeeze_void_probe_radius 1.20
_olex2_submission_special_instructions 'No special instructions were received'
_oxdiff_exptl_absorpt_empirical_details
;
Empirical correction (ABSPACK) includes:
- Absorption correction using spherical harmonics
- Frame scaling
;
_oxdiff_exptl_absorpt_empirical_full_max 1.784
_oxdiff_exptl_absorpt_empirical_full_min 0.672

loop_
_space_group_symop_operation_xyz
'x, y, z'
'-x+1/2, y+1/2, -z+1/2'
'-x, -y, -z'
'x-1/2, -y-1/2, z-1/2'

loop_
_atom_site_label
_atom_site_type_symbol
_atom_site_fract_x
_atom_site_fract_y
_atom_site_fract_z
_atom_site_U_iso_or_equiv
_atom_site_adp_type
_atom_site_occupancy
_atom_site_site_symmetry_order
_atom_site_calc_flag
_atom_site_refinement_flags_posn
_atom_site_refinement_flags_adp
_atom_site_refinement_flags_occupancy
_atom_site_disorder_assembly
_atom_site_disorder_group
Zr1 Zr 0.34740(2) 0.81673(2) 0.70440(2) 0.01922(10) Uani 1 1 d . U . . .
Zr4 Zr 0.41603(2) 0.70673(2) 0.56312(2) 0.01995(10) Uani 1 1 d . U . . .
Zr6 Zr 0.34202(2) 0.87826(2) 0.57546(2) 0.01924(9) Uani 1 1 d . U . . .
Zr3 Zr 0.41976(2) 0.64715(2) 0.68832(2) 0.02181(10) Uani 1 1 d . U . . .
Zr2 Zr 0.26887(2) 0.70564(2) 0.58544(2) 0.02031(10) Uani 1 1 d . U . . .
Zr5 Zr 0.49355(2) 0.82035(2) 0.67974(2) 0.01962(10) Uani 1 1 d . U . . .
P1 P 0.90242(6) 0.76068(6) 0.92536(5) 0.0197(2) Uani 1 1 d . U . . .
P2 P -0.14669(6) 0.73915(6) 0.33653(5) 0.0198(2) Uani 1 1 d . U . . .
O1 O 0.39729(16) 0.85554(17) 0.65846(14) 0.0208(6) Uani 1 1 d . U . . .
O4 O 0.33551(16) 0.71265(17) 0.66928(15) 0.0207(6) Uani 1 1 d . U . . .
O6 O 0.35849(17) 0.63702(18) 0.59829(15) 0.0235(6) Uani 1 1 d . U . . .
H6 H 0.349052 0.584601 0.583828 0.035 Uiso 1 1 calc R U . . .
O8 O 0.27389(16) 0.82390(17) 0.61060(15) 0.0215(6) Uani 1 1 d . U . . .
H8 H 0.230026 0.849345 0.602090 0.032 Uiso 1 1 calc R U . . .
O10 O -0.13719(17) 0.73375(19) 0.28392(15) 0.0239(7) Uani 1 1 d . U . . .
O12 O 0.91903(17) 0.75488(18) 0.98632(14) 0.0237(7) Uani 1 1 d . U . . .
O14 O 0.44923(15) 0.75705(18) 0.73286(14) 0.0210(6) Uani 1 1 d . U . . .
H14 H 0.477167 0.755024 0.773708 0.032 Uiso 1 1 calc R U . . .
O16 O 0.46362(16) 0.71401(17) 0.64824(15) 0.0218(6) Uani 1 1 d . U . . .
O18 O 0.98492(17) 0.43308(19) 0.84320(15) 0.0264(7) Uani 1 1 d . U . . .
O20 O 0.43952(16) 0.82725(17) 0.58369(14) 0.0210(6) Uani 1 1 d . U . . .
H20 H 0.464067 0.853576 0.564190 0.031 Uiso 1 1 calc R U . . .
O22 O 0.32925(15) 0.76509(18) 0.55418(14) 0.0213(6) Uani 1 1 d . U . . .
O24 O 1.08623(17) 0.47378(18) 0.90241(15) 0.0255(7) Uani 1 1 d . U . . .
O26 O 0.41892(17) 0.89295(19) 0.76976(15) 0.0256(7) Uani 1 1 d . U . . .
O28 O 0.52651(17) 0.71832(19) 0.57608(15) 0.0261(7) Uani 1 1 d . U . . .
O30 O -0.34476(17) 0.44386(19) 0.32152(16) 0.0279(8) Uani 1 1 d . U . . .
O32 O -0.30321(17) 1.03009(18) 0.38917(16) 0.0267(7) Uani 1 1 d . U . . .
O34 O -0.30273(18) 1.07070(19) 0.30848(16) 0.0279(8) Uani 1 1 d . U . . .
O36 O 1.03701(18) 1.09471(19) 0.92177(16) 0.0272(7) Uani 1 1 d . U . . .
O38 O -0.24863(17) 0.40661(19) 0.39219(16) 0.0273(8) Uani 1 1 d . U . . .
O19 O 0.57231(17) 0.8011(2) 0.64647(16) 0.0281(7) Uani 1 1 d . U . . .
O5 O 0.58173(17) 0.7848(2) 0.74721(16) 0.0304(7) Uani 1 1 d . U . . .
O21 O 0.34055(18) 0.63733(19) 0.49379(15) 0.0270(7) Uani 1 1 d . U . . .
O11 O 0.50965(18) 0.9011(2) 0.75092(16) 0.0290(7) Uani 1 1 d . U . . .
O23 O 0.24424(17) 0.64002(19) 0.50606(15) 0.0264(7) Uani 1 1 d . U . . .
O3 O 1.03429(17) 1.05418(19) 0.83968(15) 0.0270(7) Uani 1 1 d . U . . .
O25 O 0.24568(18) 0.7956(2) 0.70030(17) 0.0311(7) Uani 1 1 d . U . . .
O13 O 0.17322(17) 0.7427(2) 0.52537(16) 0.0309(8) Uani 1 1 d . U . . .
O27 O 0.19789(18) 0.7128(2) 0.63050(17) 0.0323(8) Uani 1 1 d . U . . .
O7 O 0.3510(2) 0.9116(2) 0.49764(16) 0.0385(9) Uani 1 1 d . U . . .
O29 O 0.2415(2) 0.9006(2) 0.51031(17) 0.0397(9) Uani 1 1 d D U . . .
O15 O 0.1380(2) 0.8429(2) 0.5565(2) 0.0449(11) Uani 1 1 d . U . . .
O31 O 0.56472(19) 0.7637(3) 0.82392(18) 0.0434(10) Uani 1 1 d . U . . .
O2 O 0.3348(3) 0.4913(3) 0.5628(2) 0.0516(12) Uani 1 1 d . U . . .
C1 C -0.2087(3) 0.8734(3) 0.2950(2) 0.0281(10) Uani 1 1 d . U . . .
H1 H -0.193752 0.865980 0.266325 0.034 Uiso 1 1 calc R U . . .
C4 C 0.9368(2) 0.8445(3) 0.9093(2) 0.0249(9) Uani 1 1 d . U . . .
C6 C 0.8134(2) 0.7611(3) 0.8862(2) 0.0223(9) Uani 1 1 d . U . . .
C8 C -0.1864(3) 0.6568(3) 0.3478(2) 0.0266(10) Uani 1 1 d . U . . .
C10 C -0.1981(2) 0.8179(3) 0.3351(2) 0.0230(9) Uani 1 1 d . U . . .
C12 C 0.9365(2) 0.6821(3) 0.9039(2) 0.0236(9) Uani 1 1 d . U . . .
O33 O 0.4319(3) 0.6125(3) 0.7731(2) 0.0661(13) Uani 1 1 d D U . . .
C14 C -0.2619(3) 0.9498(3) 0.3407(2) 0.0254(9) Uani 1 1 d . U . . .
C16 C -0.2536(3) 0.8925(3) 0.3785(2) 0.0278(10) Uani 1 1 d . U . . .
H16 H -0.269786 0.898714 0.406639 0.033 Uiso 1 1 calc R U . . .
C18 C 0.6764(3) 0.7668(3) 0.8293(2) 0.0301(10) Uani 1 1 d . U . . .
C20 C 0.9937(3) 0.5540(3) 0.8825(2) 0.0233(9) Uani 1 1 d . U . . .
C22 C 1.0237(3) 0.4815(3) 0.8750(2) 0.0252(10) Uani 1 1 d . U . . .
C24 C 0.9911(3) 0.9762(3) 0.8897(2) 0.0282(10) Uani 1 1 d . U . . .
C26 C -0.2413(3) 0.9398(3) 0.2974(2) 0.0292(10) Uani 1 1 d . U . . .
H26 H -0.249361 0.977492 0.270037 0.035 Uiso 1 1 calc R U . . .
C28 C 1.0234(3) 1.0473(3) 0.8826(2) 0.0258(10) Uani 1 1 d . U . . .
C30 C -0.2220(3) 0.8264(3) 0.3756(2) 0.0281(10) Uani 1 1 d . U . . .
H30 H -0.216859 0.787162 0.401373 0.034 Uiso 1 1 calc R U . . .
C32 C -0.0669(2) 0.7530(3) 0.3942(2) 0.0265(10) Uani 1 1 d . U . . .
C34 C -0.2508(3) 0.5257(3) 0.3529(3) 0.0312(11) Uani 1 1 d . U . . .
C36 C 0.6013(3) 0.7718(3) 0.7987(2) 0.0310(11) Uani 1 1 d . U . . .
C38 C 0.5731(3) 0.7577(3) 0.6087(2) 0.0306(10) Uani 1 1 d . U . . .
H38 H 0.614354 0.754767 0.604849 0.037 Uiso 1 1 calc R U . . .
C40 C -0.2846(3) 0.4530(3) 0.3555(2) 0.0272(10) Uani 1 1 d . U . . .
C42 C 0.0591(3) 0.7757(3) 0.4786(2) 0.0322(11) Uani 1 1 d . U . . .
C44 C -0.2916(2) 1.0223(3) 0.3463(2) 0.0251(9) Uani 1 1 d . U . . .
C46 C 0.7038(3) 0.7376(3) 0.8820(2) 0.0297(10) Uani 1 1 d . U . . .
H46 H 0.675590 0.719456 0.898632 0.036 Uiso 1 1 calc R U . . .
C48 C 1.0344(3) 0.6076(3) 0.9183(3) 0.0367(13) Uani 1 1 d . U . . .
H48 H 1.081585 0.600592 0.935485 0.044 Uiso 1 1 calc R U . . .
C50 C 0.7732(2) 0.7347(3) 0.9108(2) 0.0279(10) Uani 1 1 d . U . . .
H50 H 0.792543 0.714575 0.947250 0.033 Uiso 1 1 calc R U . . .
C52 C 1.0056(3) 0.6719(3) 0.9290(3) 0.0352(12) Uani 1 1 d . U . . .
H52 H 1.033236 0.708974 0.953529 0.042 Uiso 1 1 calc R U . . .
C53 C 0.2802(3) 0.6214(3) 0.4813(2) 0.0290(10) Uani 1 1 d . U . . .
H53 H 0.259031 0.591604 0.449021 0.035 Uiso 1 1 calc R U . . .
C27 C 0.2001(3) 0.7518(3) 0.6700(3) 0.0328(11) Uani 1 1 d . U . . .
H27 H 0.162151 0.748131 0.678750 0.039 Uiso 1 1 calc R U . . .
C7 C 0.9863(3) 0.9137(3) 0.8580(3) 0.0400(13) Uani 1 1 d . U . . .
H7 H 1.001216 0.915500 0.828898 0.048 Uiso 1 1 calc R U . . .
C29 C 0.1284(3) 0.7892(3) 0.5240(3) 0.0330(11) Uani 1 1 d . U . . .
C15 C 0.8966(3) 0.6295(3) 0.8672(3) 0.0382(13) Uani 1 1 d . U . . .
H15 H 0.849578 0.637138 0.849038 0.046 Uiso 1 1 calc R U . . .
C31 C 0.4752(3) 0.9169(3) 0.7772(2) 0.0278(10) Uani 1 1 d . U . . .
H31 H 0.494563 0.951648 0.806691 0.033 Uiso 1 1 calc R U . . .
C2 C -0.0125(3) 0.7125(3) 0.3966(3) 0.0339(12) Uani 1 1 d . U . . .
H2 H -0.017929 0.676216 0.368827 0.041 Uiso 1 1 calc R U . . .
C33 C 0.0498(3) 0.7234(3) 0.4385(3) 0.0360(12) Uani 1 1 d . U . . .
H33 H 0.086680 0.694322 0.439621 0.043 Uiso 1 1 calc R U . . .
C17 C 0.9599(3) 0.8483(3) 0.8686(3) 0.0369(12) Uani 1 1 d . U . . .
H17 H 0.957802 0.804981 0.847035 0.044 Uiso 1 1 calc R U . . .
C35 C 0.7164(3) 0.7919(4) 0.8040(3) 0.0407(13) Uani 1 1 d . U . . .
H35 H 0.696885 0.810170 0.766975 0.049 Uiso 1 1 calc R U . . .
C9 C -0.2543(3) 0.6466(4) 0.3146(3) 0.0450(15) Uani 1 1 d . U . . .
H9 H -0.279209 0.685068 0.289934 0.054 Uiso 1 1 calc R U . . .
C37 C 0.9392(4) 0.9082(3) 0.9402(3) 0.0470(14) Uani 1 1 d . U . . .
H37 H 0.922333 0.907156 0.968067 0.056 Uiso 1 1 calc R U . . .
O17 O 0.5277(3) 0.6254(3) 0.7529(2) 0.0696(13) Uani 1 1 d D U . . .
C19 C 0.7864(3) 0.7902(4) 0.8332(3) 0.0385(13) Uani 1 1 d . U . . .
H19 H 0.814682 0.808747 0.816721 0.046 Uiso 1 1 calc R U . . .
C39 C -0.2856(3) 0.5798(3) 0.3175(3) 0.0413(14) Uani 1 1 d . U . . .
H39 H -0.331727 0.572414 0.294480 0.050 Uiso 1 1 calc R U . . .
C5 C 0.9257(3) 0.5644(3) 0.8566(3) 0.0396(14) Uani 1 1 d . U . . .
H5 H 0.898307 0.527662 0.831564 0.048 Uiso 1 1 calc R U . . .
C41 C 0.9668(4) 0.9740(3) 0.9297(3) 0.0476(14) Uani 1 1 d . U . . .
H41 H 0.968633 1.017759 0.950717 0.057 Uiso 1 1 calc R U . . .
C21 C -0.0576(3) 0.8058(4) 0.4354(3) 0.0541(18) Uani 1 1 d . U . . .
H21 H -0.094682 0.834065 0.434842 0.065 Uiso 1 1 calc R U . . .
C43 C -0.1850(3) 0.5367(4) 0.3869(4) 0.075(2) Uani 1 1 d . U . . .
H43 H -0.161146 0.498906 0.412720 0.090 Uiso 1 1 calc R U . . .
C11 C 0.0055(3) 0.8176(4) 0.4772(3) 0.0585(19) Uani 1 1 d . U . . .
H11 H 0.011792 0.854461 0.504806 0.070 Uiso 1 1 calc R U . . .
N1 N 0.3440(5) 0.3831(5) 0.5201(4) 0.103(2) Uani 1 1 d . U . . .
C45 C -0.1524(3) 0.6025(4) 0.3842(4) 0.069(2) Uani 1 1 d . U . . .
H45 H -0.106421 0.609362 0.407908 0.083 Uiso 1 1 calc R U . . .
C23 C 0.3467(6) 0.4589(6) 0.5279(5) 0.088(2) Uani 1 1 d . U . . .
H23 H 0.358948 0.488503 0.503659 0.106 Uiso 1 1 calc R U . . .
C47 C 0.3299(9) 0.3382(9) 0.5630(7) 0.148(5) Uani 1 1 d . U . . .
H47A H 0.347705 0.364979 0.598495 0.222 Uiso 1 1 calc R U . . .
H47B H 0.351517 0.289025 0.567747 0.222 Uiso 1 1 calc R U . . .
H47C H 0.281404 0.331520 0.550535 0.222 Uiso 1 1 calc R U . . .
C3 C 0.3677(8) 0.3502(8) 0.4790(6) 0.134(5) Uani 1 1 d . U . . .
H3A H 0.365730 0.388572 0.451799 0.201 Uiso 1 1 calc R U . . .
H3B H 0.338797 0.308045 0.459847 0.201 Uiso 1 1 calc R U . . .
H3C H 0.413942 0.332693 0.498407 0.201 Uiso 1 1 calc R U . . .
O35 O 0.1437(6) 0.9501(9) 0.4542(6) 0.054(3) Uani 0.32 1 d D U P A 1
C49 C 0.1938(6) 0.9448(9) 0.5011(7) 0.039(3) Uani 0.32 1 d D U P A 1
H49 H 0.194842 0.976106 0.530488 0.047 Uiso 0.32 1 calc R U P A 1
C25 C 0.5016(4) 0.6122(6) 0.7938(5) 0.099(2) Uani 1 1 d D U . . .
H25 H 0.529508 0.604020 0.831797 0.118 Uiso 1 1 calc R U . . .
C51 C 0.2044(16) 0.943(2) 0.4746(12) 0.048(4) Uani 0.18 1 d D U P A 2
H51 H 0.165812 0.957348 0.480210 0.057 Uiso 0.18 1 calc R U P A 2
O9 O 0.2073(17) 0.9707(18) 0.4307(11) 0.073(5) Uani 0.18 1 d D U P A 2
C13 C 0.4022(8) 0.9399(8) 0.4909(6) 0.055(2) Uani 0.5 1 d . U P B 2
H13 H 0.390755 0.977075 0.462796 0.066 Uiso 0.5 1 calc R U P B 2
O37 O 0.4807(6) 0.9233(5) 0.5215(4) 0.055(2) Uani 0.5 1 d . U P B 2

loop_
_atom_site_aniso_label
_atom_site_aniso_U_11
_atom_site_aniso_U_22
_atom_site_aniso_U_33
_atom_site_aniso_U_23
_atom_site_aniso_U_13
_atom_site_aniso_U_12
Zr1 0.01625(19) 0.01640(19) 0.0238(2) 0.00091(15) 0.00689(16) 0.00037(14)
Zr4 0.01804(19) 0.01603(19) 0.0246(2) 0.00147(14) 0.00749(17) 0.00163(14)
Zr6 0.01747(19) 0.01485(19) 0.0232(2) 0.00071(14) 0.00604(16) 0.00099(14)
Zr3 0.0199(2) 0.01696(19) 0.0289(2) 0.00148(15) 0.01027(18) 0.00027(15)
Zr2 0.01541(19) 0.01666(19) 0.0257(2) -0.00079(15) 0.00524(17) -0.00107(14)
Zr5 0.01473(18) 0.01881(19) 0.0230(2) 0.00186(15) 0.00540(16) -0.00145(14)
P1 0.0171(5) 0.0147(5) 0.0259(6) -0.0016(4) 0.0071(5) -0.0005(4)
P2 0.0162(5) 0.0162(5) 0.0247(6) -0.0006(4) 0.0058(5) 0.0007(4)
O1 0.0222(14) 0.0154(14) 0.0248(15) 0.0039(11) 0.0096(12) 0.0018(11)
O4 0.0182(14) 0.0152(14) 0.0286(16) -0.0015(11) 0.0095(12) -0.0024(11)
O6 0.0219(15) 0.0165(14) 0.0340(16) -0.0023(12) 0.0134(13) -0.0018(11)
O8 0.0140(14) 0.0177(15) 0.0321(17) 0.0022(12) 0.0086(12) 0.0008(11)
O10 0.0257(17) 0.0237(16) 0.0258(17) -0.0035(13) 0.0141(14) 0.0010(13)
O12 0.0230(16) 0.0222(17) 0.0253(17) -0.0035(13) 0.0093(14) 0.0002(13)
O14 0.0151(13) 0.0230(15) 0.0228(15) 0.0028(11) 0.0054(12) 0.0005(11)
O16 0.0210(15) 0.0175(15) 0.0278(16) -0.0001(11) 0.0109(13) -0.0002(11)
O18 0.0241(17) 0.0236(17) 0.030(2) -0.0026(13) 0.0092(15) 0.0054(13)
O20 0.0195(14) 0.0165(14) 0.0271(16) -0.0005(12) 0.0097(13) 0.0004(11)
O22 0.0157(14) 0.0213(14) 0.0243(16) -0.0025(12) 0.0055(12) -0.0032(11)
O24 0.0238(16) 0.0209(17) 0.031(2) 0.0014(14) 0.0098(15) 0.0051(13)
O26 0.0246(16) 0.0227(16) 0.0250(16) -0.0026(12) 0.0057(14) -0.0008(13)
O28 0.0214(15) 0.0266(18) 0.0294(19) 0.0039(13) 0.0096(14) 0.0051(12)
O30 0.0246(17) 0.0205(17) 0.038(2) 0.0046(14) 0.0128(15) -0.0024(13)
O32 0.0260(18) 0.0196(16) 0.034(2) -0.0019(14) 0.0115(16) 0.0007(13)
O34 0.0271(18) 0.0225(17) 0.033(2) 0.0024(14) 0.0112(16) 0.0075(14)
O36 0.0305(19) 0.0189(16) 0.033(2) -0.0031(13) 0.0133(16) -0.0055(14)
O38 0.0240(17) 0.0191(16) 0.038(2) 0.0029(14) 0.0120(16) -0.0037(13)
O19 0.0177(14) 0.0357(19) 0.0303(19) 0.0035(14) 0.0091(14) 0.0005(13)
O5 0.0169(14) 0.044(2) 0.0276(16) 0.0075(15) 0.0062(13) 0.0007(13)
O21 0.0274(16) 0.0220(16) 0.0295(17) -0.0028(13) 0.0097(14) 0.0007(13)
O11 0.0259(17) 0.0297(17) 0.0293(18) -0.0059(14) 0.0092(14) -0.0083(13)
O23 0.0242(16) 0.0242(16) 0.0303(17) -0.0041(13) 0.0107(14) -0.0028(13)
O3 0.0251(17) 0.0261(18) 0.0300(19) -0.0033(14) 0.0116(16) -0.0055(14)
O25 0.0222(16) 0.035(2) 0.038(2) 0.0033(15) 0.0141(16) 0.0033(13)
O13 0.0173(14) 0.0325(19) 0.0355(19) -0.0027(15) 0.0033(13) 0.0038(12)
O27 0.0246(16) 0.0347(19) 0.040(2) 0.0018(15) 0.0159(16) -0.0006(14)
O7 0.054(2) 0.0315(19) 0.0262(18) 0.0074(15) 0.0127(17) -0.0043(17)
O29 0.0309(18) 0.045(2) 0.030(2) 0.0042(16) -0.0008(15) 0.0138(16)
O15 0.027(2) 0.041(2) 0.053(3) -0.0192(19) 0.0017(19) 0.0022(17)
O31 0.0187(18) 0.074(3) 0.034(2) 0.007(2) 0.0079(17) 0.0016(19)
O2 0.057(3) 0.042(2) 0.062(3) -0.002(2) 0.031(3) 0.000(2)
C1 0.030(3) 0.024(2) 0.030(3) 0.0027(18) 0.011(2) 0.0052(18)
C4 0.023(2) 0.0180(19) 0.034(3) -0.0028(17) 0.012(2) -0.0035(17)
C6 0.0163(17) 0.021(2) 0.029(2) -0.0001(18) 0.0090(16) 0.0005(16)
C8 0.023(2) 0.0181(19) 0.040(3) -0.0016(18) 0.014(2) -0.0008(16)
C10 0.021(2) 0.0183(19) 0.027(2) 0.0000(16) 0.0069(18) 0.0027(16)
C12 0.024(2) 0.0174(19) 0.029(2) -0.0019(17) 0.0113(19) 0.0004(16)
O33 0.083(3) 0.050(2) 0.048(2) 0.0224(19) 0.010(2) -0.010(2)
C14 0.023(2) 0.022(2) 0.030(2) -0.0017(17) 0.0099(19) -0.0002(17)
C16 0.028(2) 0.026(2) 0.031(3) 0.0017(18) 0.014(2) 0.0019(19)
C18 0.0182(19) 0.039(3) 0.030(2) 0.002(2) 0.0074(18) 0.000(2)
C20 0.027(2) 0.019(2) 0.028(2) -0.0006(17) 0.014(2) 0.0031(16)
C22 0.027(2) 0.023(2) 0.027(2) 0.0013(17) 0.0118(19) 0.0004(17)
C24 0.025(2) 0.023(2) 0.040(3) -0.0041(18) 0.016(2) -0.0060(18)
C26 0.032(3) 0.024(2) 0.032(3) 0.0033(19) 0.013(2) 0.0044(19)
C28 0.024(2) 0.017(2) 0.038(3) -0.0035(18) 0.014(2) -0.0038(17)
C30 0.033(3) 0.022(2) 0.030(3) 0.0019(19) 0.013(2) 0.0026(19)
C32 0.0200(19) 0.024(2) 0.032(2) 0.0005(18) 0.0072(17) 0.0018(16)
C34 0.024(2) 0.027(2) 0.041(3) 0.0037(19) 0.011(2) -0.0024(17)
C36 0.021(2) 0.042(3) 0.027(2) 0.004(2) 0.0056(18) 0.000(2)
C38 0.019(2) 0.038(3) 0.037(3) 0.002(2) 0.014(2) 0.0024(19)
C40 0.026(2) 0.022(2) 0.035(3) -0.0008(18) 0.0138(19) -0.0029(17)
C42 0.023(2) 0.030(3) 0.036(3) -0.0041(19) 0.0045(19) 0.0002(18)
C44 0.021(2) 0.022(2) 0.031(2) -0.0002(17) 0.009(2) 0.0018(17)
C46 0.022(2) 0.035(3) 0.029(2) 0.004(2) 0.0084(19) -0.004(2)
C48 0.020(2) 0.028(2) 0.056(3) -0.013(2) 0.010(2) 0.0021(18)
C50 0.0187(19) 0.028(2) 0.036(3) 0.004(2) 0.0098(19) -0.0057(19)
C52 0.027(2) 0.024(2) 0.049(3) -0.013(2) 0.010(2) 0.0002(19)
C53 0.029(2) 0.021(2) 0.034(3) -0.0034(19) 0.011(2) -0.0017(19)
C27 0.021(2) 0.040(3) 0.040(3) 0.000(2) 0.016(2) -0.0022(19)
C7 0.056(3) 0.028(2) 0.046(3) -0.008(2) 0.032(3) -0.016(2)
C29 0.025(2) 0.032(3) 0.036(3) -0.005(2) 0.007(2) 0.0021(19)
C15 0.021(2) 0.033(3) 0.046(3) -0.015(2) -0.001(2) 0.0041(19)
C31 0.030(2) 0.026(2) 0.025(3) -0.0038(18) 0.008(2) -0.0070(19)
C2 0.021(2) 0.039(3) 0.038(3) -0.010(2) 0.007(2) 0.004(2)
C33 0.021(2) 0.043(3) 0.039(3) -0.006(2) 0.007(2) 0.008(2)
C17 0.056(3) 0.025(2) 0.041(3) -0.009(2) 0.031(3) -0.012(2)
C35 0.023(2) 0.064(4) 0.030(3) 0.016(3) 0.006(2) 0.000(2)
C9 0.026(2) 0.042(3) 0.051(4) 0.017(3) -0.001(2) -0.009(2)
C37 0.074(4) 0.029(3) 0.060(4) -0.015(2) 0.051(3) -0.020(3)
O17 0.059(2) 0.054(2) 0.064(3) 0.009(2) -0.0067(19) 0.025(2)
C19 0.025(2) 0.054(3) 0.033(3) 0.012(2) 0.009(2) 0.000(2)
C39 0.027(3) 0.035(3) 0.050(3) 0.012(2) 0.003(2) -0.008(2)
C5 0.030(2) 0.027(3) 0.043(3) -0.016(2) -0.003(2) 0.006(2)
C41 0.068(4) 0.029(3) 0.066(4) -0.016(2) 0.048(3) -0.020(3)
C21 0.028(3) 0.062(4) 0.054(4) -0.028(3) -0.002(2) 0.017(3)
C43 0.032(3) 0.046(3) 0.106(5) 0.039(3) -0.015(3) -0.013(2)
C11 0.034(3) 0.057(4) 0.061(4) -0.033(3) -0.006(3) 0.015(3)
N1 0.125(6) 0.081(4) 0.108(6) -0.023(4) 0.054(5) 0.006(5)
C45 0.031(3) 0.043(3) 0.096(5) 0.039(3) -0.013(3) -0.012(2)
C23 0.101(6) 0.079(4) 0.090(6) -0.014(4) 0.044(5) 0.012(5)
C47 0.167(12) 0.126(9) 0.170(12) -0.003(8) 0.088(10) -0.045(9)
C3 0.173(12) 0.117(9) 0.116(10) -0.046(7) 0.063(8) 0.005(8)
O35 0.037(5) 0.062(6) 0.045(6) 0.018(5) -0.001(4) 0.018(5)
C49 0.027(5) 0.043(6) 0.034(6) 0.006(6) -0.001(4) 0.011(4)
C25 0.097(4) 0.089(5) 0.079(4) 0.017(4) 0.003(3) 0.014(5)
C51 0.035(6) 0.052(6) 0.040(6) 0.011(6) -0.001(5) 0.014(6)
O9 0.076(9) 0.076(9) 0.052(7) 0.021(6) 0.012(7) -0.002(7)
C13 0.079(4) 0.052(4) 0.044(4) 0.001(3) 0.035(3) -0.014(3)
O37 0.093(4) 0.049(5) 0.039(4) -0.032(4) 0.044(4) -0.030(4)

loop_
_atom_type_symbol
_atom_type_description
_atom_type_scat_dispersion_real
_atom_type_scat_dispersion_imag
_atom_type_scat_source
C C 0.0181 0.0091 'International Tables Vol C Tables 4.2.6.8 and 6.1.1.4'
H H 0.0000 0.0000 'International Tables Vol C Tables 4.2.6.8 and 6.1.1.4'
N N 0.0311 0.0180 'International Tables Vol C Tables 4.2.6.8 and 6.1.1.4'
O O 0.0492 0.0322 'International Tables Vol C Tables 4.2.6.8 and 6.1.1.4'
P P 0.2955 0.4335 'International Tables Vol C Tables 4.2.6.8 and 6.1.1.4'
Zr Zr -0.1862 2.2449 'International Tables Vol C Tables 4.2.6.8 and 6.1.1.4'

loop_
_geom_angle_atom_site_label_1
_geom_angle_atom_site_label_2
_geom_angle_atom_site_label_3
_geom_angle
_geom_angle_site_symmetry_1
_geom_angle_site_symmetry_3
_geom_angle_publ_flag
Zr3 Zr1 Zr6 89.458(13) . . ?
Zr2 Zr1 Zr6 60.124(12) . . ?
Zr2 Zr1 Zr3 59.069(11) . . ?
Zr5 Zr1 Zr6 59.336(11) . . ?
Zr5 Zr1 Zr3 60.393(11) . . ?
Zr5 Zr1 Zr2 89.614(14) . . ?
O1 Zr1 Zr6 31.01(9) . . ?
O1 Zr1 Zr3 81.12(9) . . ?
O1 Zr1 Zr2 81.09(10) . . ?
O1 Zr1 Zr5 30.89(9) . . ?
O1 Zr1 O8 69.92(12) . . ?
O1 Zr1 O10 142.89(13) . 4_676 ?
O1 Zr1 O14 70.91(12) . . ?
O1 Zr1 O26 83.08(13) . . ?
O1 Zr1 O34 84.82(13) . 3_576 ?
O1 Zr1 O25 142.49(14) . . ?
O4 Zr1 Zr6 84.10(10) . . ?
O4 Zr1 Zr3 31.15(9) . . ?
O4 Zr1 Zr2 32.49(10) . . ?
O4 Zr1 Zr5 83.63(9) . . ?
O4 Zr1 O1 92.18(13) . . ?
O4 Zr1 O8 70.40(12) . . ?
O4 Zr1 O10 90.15(13) . 4_676 ?
O4 Zr1 O14 69.75(12) . . ?
O4 Zr1 O26 144.74(13) . . ?
O4 Zr1 O34 142.56(14) . 3_576 ?
O4 Zr1 O25 83.36(13) . . ?
O8 Zr1 Zr6 39.21(8) . . ?
O8 Zr1 Zr3 93.84(8) . . ?
O8 Zr1 Zr2 37.94(8) . . ?
O8 Zr1 Zr5 94.89(8) . . ?
O10 Zr1 Zr6 170.89(9) 4_676 . ?
O10 Zr1 Zr3 82.00(9) 4_676 . ?
O10 Zr1 Zr2 117.05(9) 4_676 . ?
O10 Zr1 Zr5 113.09(9) 4_676 . ?
O10 Zr1 O8 144.16(12) 4_676 . ?
O10 Zr1 O14 75.28(12) 4_676 . ?
O10 Zr1 O26 74.09(13) 4_676 . ?
O10 Zr1 O34 114.23(13) 4_676 3_576 ?
O10 Zr1 O25 74.54(14) 4_676 . ?
O14 Zr1 Zr6 96.06(8) . . ?
O14 Zr1 Zr3 38.60(8) . . ?
O14 Zr1 Zr2 94.85(9) . . ?
O14 Zr1 Zr5 40.26(8) . . ?
O14 Zr1 O8 121.67(12) . . ?
O26 Zr1 Zr6 106.87(9) . . ?
O26 Zr1 Zr3 114.01(9) . . ?
O26 Zr1 Zr2 163.57(9) . . ?
O26 Zr1 Zr5 74.46(9) . . ?
O26 Zr1 O8 137.67(12) . . ?
O26 Zr1 O14 75.73(12) . . ?
O34 Zr1 Zr6 74.28(10) 3_576 . ?
O34 Zr1 Zr3 163.74(10) 3_576 . ?
O34 Zr1 Zr2 110.72(10) 3_576 . ?
O34 Zr1 Zr5 109.53(10) 3_576 . ?
O34 Zr1 O8 73.57(13) 3_576 . ?
O34 Zr1 O14 141.56(13) 3_576 . ?
O34 Zr1 O26 72.03(13) 3_576 . ?
O34 Zr1 O25 76.97(14) 3_576 . ?
O25 Zr1 Zr6 111.63(10) . . ?
O25 Zr1 Zr3 109.84(10) . . ?
O25 Zr1 Zr2 75.32(10) . . ?
O25 Zr1 Zr5 164.93(11) . . ?
O25 Zr1 O8 73.54(13) . . ?
O25 Zr1 O14 139.10(13) . . ?
O25 Zr1 O26 120.60(14) . . ?
Zr3 Zr4 Zr6 90.638(14) . . ?
Zr3 Zr4 Zr2 59.927(12) . . ?
Zr3 Zr4 Zr5 61.308(12) . . ?
Zr2 Zr4 Zr6 60.215(11) . . ?
Zr5 Zr4 Zr6 59.454(11) . . ?
Zr5 Zr4 Zr2 90.144(13) . . ?
O6 Zr4 Zr6 95.05(8) . . ?
O6 Zr4 Zr3 38.88(9) . . ?
O6 Zr4 Zr2 37.91(8) . . ?
O6 Zr4 Zr5 96.30(9) . . ?
O6 Zr4 O20 123.50(12) . . ?
O6 Zr4 O28 136.45(12) . . ?
O6 Zr4 O21 71.51(13) . . ?
O12 Zr4 Zr6 90.14(9) 4_575 . ?
O12 Zr4 Zr3 177.14(9) 4_575 . ?
O12 Zr4 Zr2 122.76(9) 4_575 . ?
O12 Zr4 Zr5 116.90(9) 4_575 . ?
O12 Zr4 O6 143.74(13) 4_575 . ?
O12 Zr4 O20 80.25(13) 4_575 . ?
O12 Zr4 O28 71.33(13) 4_575 . ?
O12 Zr4 O36 105.41(13) 4_575 2_646 ?
O12 Zr4 O21 72.97(13) 4_575 . ?
O16 Zr4 Zr6 83.73(9) . . ?
O16 Zr4 Zr3 33.67(9) . . ?
O16 Zr4 Zr2 84.56(9) . . ?
O16 Zr4 Zr5 32.26(9) . . ?
O16 Zr4 O6 72.47(13) . . ?
O16 Zr4 O12 143.79(13) . 4_575 ?
O16 Zr4 O20 73.12(12) . . ?
O16 Zr4 O22 97.00(13) . . ?
O16 Zr4 O28 78.55(13) . . ?
O16 Zr4 O36 82.52(13) . 2_646 ?
O16 Zr4 O21 142.40(13) . . ?
O20 Zr4 Zr6 37.84(8) . . ?
O20 Zr4 Zr3 98.72(9) . . ?
O20 Zr4 Zr2 95.77(8) . . ?
O20 Zr4 Zr5 40.86(9) . . ?
O20 Zr4 O28 75.76(12) . . ?
O20 Zr4 O21 138.08(12) . . ?
O22 Zr4 Zr6 31.99(9) . . ?
O22 Zr4 Zr3 85.80(10) . . ?
O22 Zr4 Zr2 33.70(9) . . ?
O22 Zr4 Zr5 84.31(9) . . ?
O22 Zr4 O6 71.61(12) . . ?
O22 Zr4 O12 96.30(13) . 4_575 ?
O22 Zr4 O20 69.77(12) . . ?
O22 Zr4 O28 144.95(12) . . ?
O22 Zr4 O36 143.59(13) . 2_646 ?
O22 Zr4 O21 81.62(13) . . ?
O28 Zr4 Zr6 113.51(9) . . ?
O28 Zr4 Zr3 105.85(9) . . ?
O28 Zr4 Zr2 162.68(9) . . ?
O28 Zr4 Zr5 73.51(9) . . ?
O36 Zr4 Zr6 164.33(10) 2_646 . ?
O36 Zr4 Zr3 73.74(10) 2_646 . ?
O36 Zr4 Zr2 110.84(10) 2_646 . ?
O36 Zr4 Zr5 110.14(10) 2_646 . ?
O36 Zr4 O6 73.64(13) 2_646 . ?
O36 Zr4 O20 141.90(13) 2_646 . ?
O36 Zr4 O28 70.93(13) 2_646 . ?
O36 Zr4 O21 77.41(13) 2_646 . ?
O21 Zr4 Zr6 109.77(9) . . ?
O21 Zr4 Zr3 109.32(9) . . ?
O21 Zr4 Zr2 73.61(9) . . ?
O21 Zr4 Zr5 163.73(9) . . ?
O21 Zr4 O28 122.75(13) . . ?
Zr1 Zr6 Zr4 89.050(13) . . ?
Zr2 Zr6 Zr1 59.635(11) . . ?
Zr2 Zr6 Zr4 59.318(11) . . ?
Zr5 Zr6 Zr1 60.002(12) . . ?
Zr5 Zr6 Zr4 59.620(11) . . ?
Zr5 Zr6 Zr2 89.715(13) . . ?
O1 Zr6 Zr1 30.84(9) . . ?
O1 Zr6 Zr4 80.61(9) . . ?
O1 Zr6 Zr2 80.53(9) . . ?
O1 Zr6 Zr5 31.67(9) . . ?
O1 Zr6 O8 71.25(12) . . ?
O1 Zr6 O20 72.39(13) . . ?
O1 Zr6 O22 92.96(13) . . ?
O1 Zr6 O24 80.11(13) . 2_656 ?
O1 Zr6 O32 81.72(13) . 3_576 ?
O1 Zr6 O7 143.09(15) . . ?
O1 Zr6 O29 145.94(15) . . ?
O8 Zr6 Zr1 40.70(9) . . ?
O8 Zr6 Zr4 93.93(8) . . ?
O8 Zr6 Zr2 37.20(8) . . ?
O8 Zr6 Zr5 96.89(8) . . ?
O20 Zr6 Zr1 97.14(9) . . ?
O20 Zr6 Zr4 37.49(8) . . ?
O20 Zr6 Zr2 94.56(8) . . ?
O20 Zr6 Zr5 41.06(9) . . ?
O20 Zr6 O8 122.85(12) . . ?
O22 Zr6 Zr1 84.65(10) . . ?
O22 Zr6 Zr4 32.09(9) . . ?
O22 Zr6 Zr2 32.82(9) . . ?
O22 Zr6 Zr5 84.55(9) . . ?
O22 Zr6 O8 70.00(12) . . ?
O22 Zr6 O20 69.52(12) . . ?
O22 Zr6 O24 144.58(13) . 2_656 ?
O22 Zr6 O32 142.79(13) . 3_576 ?
O22 Zr6 O7 93.60(14) . . ?
O22 Zr6 O29 89.10(14) . . ?
O24 Zr6 Zr1 104.04(10) 2_656 . ?
O24 Zr6 Zr4 112.79(9) 2_656 . ?
O24 Zr6 Zr2 160.13(9) 2_656 . ?
O24 Zr6 Zr5 71.35(9) 2_656 . ?
O24 Zr6 O8 136.84(13) 2_656 . ?
O24 Zr6 O20 75.31(12) 2_656 . ?
O32 Zr6 Zr1 72.00(10) 3_576 . ?
O32 Zr6 Zr4 160.90(10) 3_576 . ?
O32 Zr6 Zr2 110.46(9) 3_576 . ?
O32 Zr6 Zr5 106.80(10) 3_576 . ?
O32 Zr6 O8 73.45(12) 3_576 . ?
O32 Zr6 O20 140.36(13) 3_576 . ?
O32 Zr6 O24 70.98(13) 3_576 2_656 ?
O32 Zr6 O7 112.66(14) 3_576 . ?
O7 Zr6 Zr1 173.17(12) . . ?
O7 Zr6 Zr4 86.01(11) . . ?
O7 Zr6 Zr2 121.07(11) . . ?
O7 Zr6 Zr5 113.30(12) . . ?
O7 Zr6 O8 144.36(14) . . ?
O7 Zr6 O20 76.08(14) . . ?
O7 Zr6 O24 73.69(14) . 2_656 ?
O29 Zr6 Zr1 116.03(12) . . ?
O29 Zr6 Zr4 115.60(11) . . ?
O29 Zr6 Zr2 83.07(12) . . ?
O29 Zr6 Zr5 172.77(12) . . ?
O29 Zr6 O8 77.63(15) . . ?
O29 Zr6 O20 138.84(14) . . ?
O29 Zr6 O24 115.87(15) . 2_656 ?
O29 Zr6 O32 76.38(15) . 3_576 ?
O29 Zr6 O7 70.47(16) . . ?
Zr1 Zr3 Zr5 59.680(11) . . ?
Zr4 Zr3 Zr1 90.852(13) . . ?
Zr4 Zr3 Zr2 60.833(12) . . ?
Zr4 Zr3 Zr5 60.055(12) . . ?
Zr2 Zr3 Zr1 60.361(11) . . ?
Zr2 Zr3 Zr5 89.944(13) . . ?
O4 Zr3 Zr1 30.87(9) . . ?
O4 Zr3 Zr4 85.55(10) . . ?
O4 Zr3 Zr2 33.89(10) . . ?
O4 Zr3 Zr5 82.75(9) . . ?
O4 Zr3 O6 72.30(13) . . ?
O4 Zr3 O14 70.62(12) . . ?
O4 Zr3 O16 95.87(13) . . ?
O4 Zr3 O30 81.11(12) . 3_566 ?
O4 Zr3 O3 145.47(13) . 2_646 ?
O4 Zr3 O33 97.45(19) . . ?
O4 Zr3 O17 144.66(18) . . ?
O6 Zr3 Zr1 95.50(8) . . ?
O6 Zr3 Zr4 39.21(8) . . ?
O6 Zr3 Zr2 38.46(8) . . ?
O6 Zr3 Zr5 95.41(8) . . ?
O6 Zr3 O14 123.66(12) . . ?
O6 Zr3 O30 73.96(13) . 3_566 ?
O6 Zr3 O3 74.77(13) . 2_646 ?
O6 Zr3 O33 145.94(17) . . ?
O6 Zr3 O17 140.20(19) . . ?
O14 Zr3 Zr1 39.76(8) . . ?
O14 Zr3 Zr4 97.05(9) . . ?
O14 Zr3 Zr2 97.18(8) . . ?
O14 Zr3 Zr5 39.48(9) . . ?
O14 Zr3 O30 137.14(13) . 3_566 ?
O14 Zr3 O17 76.82(16) . . ?
O16 Zr3 Zr1 83.73(9) . . ?
O16 Zr3 Zr4 33.45(10) . . ?
O16 Zr3 Zr2 85.21(9) . . ?
O16 Zr3 Zr5 31.30(9) . . ?
O16 Zr3 O6 72.57(13) . . ?
O16 Zr3 O14 70.77(13) . . ?
O16 Zr3 O30 145.65(14) . 3_566 ?
O16 Zr3 O3 83.89(13) . 2_646 ?
O16 Zr3 O33 141.48(17) . . ?
O16 Zr3 O17 85.90(19) . . ?
O30 Zr3 Zr1 107.06(9) 3_566 . ?
O30 Zr3 Zr4 112.50(10) 3_566 . ?
O30 Zr3 Zr2 73.26(9) 3_566 . ?
O30 Zr3 Zr5 162.77(9) 3_566 . ?
O30 Zr3 O17 116.12(18) 3_566 . ?
O3 Zr3 Zr1 166.12(10) 2_646 . ?
O3 Zr3 Zr4 75.34(9) 2_646 . ?
O3 Zr3 Zr2 112.28(10) 2_646 . ?
O3 Zr3 Zr5 110.63(9) 2_646 . ?
O3 Zr3 O14 139.27(12) 2_646 . ?
O3 Zr3 O30 80.13(13) 2_646 3_566 ?
O3 Zr3 O33 104.07(18) 2_646 . ?
O3 Zr3 O17 69.87(18) 2_646 . ?
O33 Zr3 Zr1 89.55(15) . . ?
O33 Zr3 Zr4 174.72(15) . . ?
O33 Zr3 Zr2 123.66(16) . . ?
O33 Zr3 Zr5 115.88(14) . . ?
O33 Zr3 O14 79.95(16) . . ?
O33 Zr3 O30 72.36(17) . 3_566 ?
O33 Zr3 O17 63.0(2) . . ?
O17 Zr3 Zr1 115.39(14) . . ?
O17 Zr3 Zr4 112.20(17) . . ?
O17 Zr3 Zr2 170.55(16) . . ?
O17 Zr3 Zr5 80.78(15) . . ?
Zr1 Zr2 Zr6 60.241(11) . . ?
Zr4 Zr2 Zr1 90.058(13) . . ?
Zr4 Zr2 Zr6 60.467(11) . . ?
Zr3 Zr2 Zr1 60.570(12) . . ?
Zr3 Zr2 Zr4 59.240(12) . . ?
Zr3 Zr2 Zr6 90.388(13) . . ?
O4 Zr2 Zr1 31.57(8) . . ?
O4 Zr2 Zr4 83.59(9) . . ?
O4 Zr2 Zr6 83.49(8) . . ?
O4 Zr2 Zr3 33.23(9) . . ?
O4 Zr2 O6 71.50(13) . . ?
O4 Zr2 O8 72.36(12) . . ?
O4 Zr2 O22 96.19(13) . . ?
O4 Zr2 O38 84.22(13) . 3_566 ?
O4 Zr2 O23 143.81(12) . . ?
O4 Zr2 O13 143.82(14) . . ?
O4 Zr2 O27 77.04(13) . . ?
O6 Zr2 Zr1 95.57(9) . . ?
O6 Zr2 Zr4 38.09(9) . . ?
O6 Zr2 Zr6 95.46(8) . . ?
O6 Zr2 Zr3 38.32(10) . . ?
O6 Zr2 O23 73.54(13) . . ?
O6 Zr2 O27 133.52(13) . . ?
O8 Zr2 Zr1 40.82(9) . . ?
O8 Zr2 Zr4 96.30(8) . . ?
O8 Zr2 Zr6 38.53(9) . . ?
O8 Zr2 Zr3 97.93(9) . . ?
O8 Zr2 O6 123.50(12) . . ?
O8 Zr2 O23 137.59(13) . . ?
O8 Zr2 O27 75.70(13) . . ?
O22 Zr2 Zr1 84.90(9) . . ?
O22 Zr2 Zr4 33.40(9) . . ?
O22 Zr2 Zr6 32.43(9) . . ?
O22 Zr2 Zr3 84.92(9) . . ?
O22 Zr2 O6 71.49(12) . . ?
O22 Zr2 O8 70.95(12) . . ?
O22 Zr2 O38 142.78(13) . 3_566 ?
O22 Zr2 O23 81.24(13) . . ?
O22 Zr2 O13 97.56(14) . . ?
O22 Zr2 O27 146.42(13) . . ?
O38 Zr2 Zr1 110.77(10) 3_566 . ?
O38 Zr2 Zr4 110.63(9) 3_566 . ?
O38 Zr2 Zr6 165.60(10) 3_566 . ?
O38 Zr2 Zr3 75.21(9) 3_566 . ?
O38 Zr2 O6 73.47(12) 3_566 . ?
O38 Zr2 O8 142.01(14) 3_566 . ?
O38 Zr2 O23 77.20(14) 3_566 . ?
O38 Zr2 O27 70.05(13) 3_566 . ?
O23 Zr2 Zr1 164.52(9) . . ?
O23 Zr2 Zr4 74.57(9) . . ?
O23 Zr2 Zr6 109.00(9) . . ?
O23 Zr2 Zr3 111.08(9) . . ?
O23 Zr2 O27 123.31(13) . . ?
O13 Zr2 Zr1 117.32(10) . . ?
O13 Zr2 Zr4 123.90(11) . . ?
O13 Zr2 Zr6 90.55(10) . . ?
O13 Zr2 Zr3 176.67(11) . . ?
O13 Zr2 O6 144.68(14) . . ?
O13 Zr2 O8 80.85(13) . . ?
O13 Zr2 O38 103.82(14) . 3_566 ?
O13 Zr2 O23 71.60(13) . . ?
O13 Zr2 O27 73.04(15) . . ?
O27 Zr2 Zr1 72.16(10) . . ?
O27 Zr2 Zr4 160.48(10) . . ?
O27 Zr2 Zr6 114.19(10) . . ?
O27 Zr2 Zr3 103.67(10) . . ?
Zr1 Zr5 Zr3 59.927(11) . . ?
Zr4 Zr5 Zr1 90.163(13) . . ?
Zr4 Zr5 Zr3 58.637(12) . . ?
Zr6 Zr5 Zr1 60.662(12) . . ?
Zr6 Zr5 Zr4 60.925(11) . . ?
Zr6 Zr5 Zr3 89.949(13) . . ?
O1 Zr5 Zr1 31.12(9) . . ?
O1 Zr5 Zr4 82.07(10) . . ?
O1 Zr5 Zr6 32.08(10) . . ?
O1 Zr5 Zr3 80.86(9) . . ?
O1 Zr5 O14 71.08(12) . . ?
O1 Zr5 O16 92.91(13) . . ?
O1 Zr5 O18 87.43(13) . 2_656 ?
O1 Zr5 O20 71.13(12) . . ?
O1 Zr5 O19 143.50(13) . . ?
O1 Zr5 O5 143.57(14) . . ?
O1 Zr5 O11 80.03(13) . . ?
O14 Zr5 Zr1 40.21(8) . . ?
O14 Zr5 Zr4 94.55(8) . . ?
O14 Zr5 Zr6 97.28(8) . . ?
O14 Zr5 Zr3 38.29(8) . . ?
O14 Zr5 O20 122.63(12) . . ?
O16 Zr5 Zr1 84.01(9) . . ?
O16 Zr5 Zr4 32.11(10) . . ?
O16 Zr5 Zr6 84.97(9) . . ?
O16 Zr5 Zr3 31.36(9) . . ?
O16 Zr5 O14 69.63(13) . . ?
O16 Zr5 O18 142.57(14) . 2_656 ?
O16 Zr5 O20 70.93(12) . . ?
O16 Zr5 O19 82.51(13) . . ?
O16 Zr5 O5 95.33(14) . . ?
O16 Zr5 O11 145.97(13) . . ?
O18 Zr5 Zr1 112.33(9) 2_656 . ?
O18 Zr5 Zr4 111.60(10) 2_656 . ?
O18 Zr5 Zr6 75.70(9) 2_656 . ?
O18 Zr5 Zr3 165.59(9) 2_656 . ?
O18 Zr5 O14 143.64(13) 2_656 . ?
O18 Zr5 O20 73.86(12) 2_656 . ?
O18 Zr5 O19 75.50(13) 2_656 . ?
O18 Zr5 O11 70.84(14) 2_656 . ?
O20 Zr5 Zr1 96.25(8) . . ?
O20 Zr5 Zr4 38.84(8) . . ?
O20 Zr5 Zr6 39.39(8) . . ?
O20 Zr5 Zr3 94.29(8) . . ?
O19 Zr5 Zr1 165.03(10) . . ?
O19 Zr5 Zr4 74.95(10) . . ?
O19 Zr5 Zr6 111.51(9) . . ?
O19 Zr5 Zr3 109.41(9) . . ?
O19 Zr5 O14 137.83(12) . . ?
O19 Zr5 O20 73.18(12) . . ?
O19 Zr5 O11 122.18(13) . . ?
O5 Zr5 Zr1 114.97(10) . . ?
O5 Zr5 Zr4 120.97(11) . . ?
O5 Zr5 Zr6 175.59(10) . . ?
O5 Zr5 Zr3 88.05(10) . . ?
O5 Zr5 O14 78.74(13) . . ?
O5 Zr5 O18 106.35(14) . 2_656 ?
O5 Zr5 O20 144.72(13) . . ?
O5 Zr5 O19 72.88(14) . . ?
O5 Zr5 O11 73.42(14) . . ?
O11 Zr5 Zr1 72.78(9) . . ?
O11 Zr5 Zr4 161.82(9) . . ?
O11 Zr5 Zr6 103.93(10) . . ?
O11 Zr5 Zr3 114.86(9) . . ?
O11 Zr5 O14 76.64(12) . . ?
O11 Zr5 O20 134.88(12) . . ?
O12 P1 C4 111.6(2) . . ?
O12 P1 C6 110.4(2) . . ?
O12 P1 C12 109.7(2) . . ?
C6 P1 C4 108.6(2) . . ?
C12 P1 C4 108.0(2) . . ?
C12 P1 C6 108.4(2) . . ?
O10 P2 C8 111.3(2) . . ?
O10 P2 C10 110.9(2) . . ?
O10 P2 C32 110.0(2) . . ?
C8 P2 C32 109.8(2) . . ?
C10 P2 C8 107.7(2) . . ?
C10 P2 C32 107.0(2) . . ?
Zr1 O1 Zr6 118.16(16) . . ?
Zr5 O1 Zr1 117.99(15) . . ?
Zr5 O1 Zr6 116.25(16) . . ?
Zr1 O4 Zr3 117.98(15) . . ?
Zr1 O4 Zr2 115.95(15) . . ?
Zr3 O4 Zr2 112.88(15) . . ?
Zr4 O6 H6 115.3 . . ?
Zr3 O6 Zr4 101.92(13) . . ?
Zr3 O6 Zr2 103.21(14) . . ?
Zr3 O6 H6 115.3 . . ?
Zr2 O6 Zr4 104.00(14) . . ?
Zr2 O6 H6 115.3 . . ?
Zr1 O8 H8 116.3 . . ?
Zr6 O8 Zr1 100.09(12) . . ?
Zr6 O8 H8 116.3 . . ?
Zr2 O8 Zr1 101.24(13) . . ?
Zr2 O8 Zr6 104.27(14) . . ?
Zr2 O8 H8 116.3 . . ?
P2 O10 Zr1 154.1(2) . 4_575 ?
P1 O12 Zr4 153.5(2) . 4_676 ?
Zr1 O14 Zr5 99.53(12) . . ?
Zr1 O14 H14 116.9 . . ?
Zr3 O14 Zr1 101.64(12) . . ?
Zr3 O14 Zr5 102.23(13) . . ?
Zr3 O14 H14 116.9 . . ?
Zr5 O14 H14 116.9 . . ?
Zr4 O16 Zr3 112.88(15) . . ?
Zr4 O16 Zr5 115.63(15) . . ?
Zr5 O16 Zr3 117.35(16) . . ?
C22 O18 Zr5 130.4(3) . 2_646 ?
Zr4 O20 Zr6 104.67(13) . . ?
Zr4 O20 Zr5 100.30(13) . . ?
Zr4 O20 H20 116.6 . . ?
Zr6 O20 Zr5 99.54(13) . . ?
Zr6 O20 H20 116.6 . . ?
Zr5 O20 H20 116.6 . . ?
Zr4 O22 Zr2 112.90(15) . . ?
Zr6 O22 Zr4 115.92(14) . . ?
Zr6 O22 Zr2 114.75(15) . . ?
C22 O24 Zr6 135.6(3) . 2_646 ?
C31 O26 Zr1 131.5(3) . . ?
C38 O28 Zr4 131.5(3) . . ?
C40 O30 Zr3 132.4(3) . 3_566 ?
C44 O32 Zr6 135.2(3) . 3_576 ?
C44 O34 Zr1 132.4(3) . 3_576 ?
C28 O36 Zr4 133.3(3) . 2_656 ?
C40 O38 Zr2 132.2(3) . 3_566 ?
C38 O19 Zr5 131.1(3) . . ?
C36 O5 Zr5 138.5(3) . . ?
C53 O21 Zr4 132.5(3) . . ?
C31 O11 Zr5 132.6(3) . . ?
C53 O23 Zr2 131.0(3) . . ?
C28 O3 Zr3 130.8(3) . 2_656 ?
C27 O25 Zr1 130.8(4) . . ?
C29 O13 Zr2 136.6(4) . . ?
C27 O27 Zr2 131.4(3) . . ?
C13 O7 Zr6 129.3(7) . . ?
C49 O29 Zr6 138.8(8) . . ?
C51 O29 Zr6 148.5(19) . . ?
C10 C1 H1 120.1 . . ?
C26 C1 H1 120.1 . . ?
C26 C1 C10 119.8(5) . . ?
C17 C4 P1 123.4(4) . . ?
C17 C4 C37 119.0(5) . . ?
C37 C4 P1 117.5(4) . . ?
C50 C6 P1 118.6(4) . . ?
C50 C6 C19 121.3(5) . . ?
C19 C6 P1 120.1(4) . . ?
C9 C8 P2 117.8(4) . . ?
C45 C8 P2 122.8(4) . . ?
C45 C8 C9 119.2(5) . . ?
C1 C10 P2 118.8(4) . . ?
C30 C10 P2 120.2(4) . . ?
C30 C10 C1 120.8(5) . . ?
C52 C12 P1 117.6(4) . . ?
C15 C12 P1 122.2(4) . . ?
C15 C12 C52 120.0(5) . . ?
C25 O33 Zr3 93.1(5) . . ?
C16 C14 C26 120.1(5) . . ?
C16 C14 C44 120.3(5) . . ?
C26 C14 C44 119.6(5) . . ?
C14 C16 H16 119.7 . . ?
C30 C16 C14 120.6(5) . . ?
C30 C16 H16 119.7 . . ?
C46 C18 C36 119.6(5) . . ?
C46 C18 C35 121.1(5) . . ?
C35 C18 C36 119.4(5) . . ?
C48 C20 C22 119.5(5) . . ?
C5 C20 C22 119.7(5) . . ?
C5 C20 C48 120.7(5) . . ?
O18 C22 O24 125.5(5) . . ?
O18 C22 C20 117.9(4) . . ?
O24 C22 C20 116.6(4) . . ?
C7 C24 C28 122.3(5) . . ?
C41 C24 C28 118.2(5) . . ?
C41 C24 C7 119.5(5) . . ?
C1 C26 C14 119.0(5) . . ?
C1 C26 H26 120.5 . . ?
C14 C26 H26 120.5 . . ?
O36 C28 C24 115.3(5) . . ?
O3 C28 O36 126.8(4) . . ?
O3 C28 C24 117.8(5) . . ?
C10 C30 C16 119.5(5) . . ?
C10 C30 H30 120.3 . . ?
C16 C30 H30 120.3 . . ?
C2 C32 P2 119.3(4) . . ?
C2 C32 C21 118.3(5) . . ?
C21 C32 P2 122.4(4) . . ?
C39 C34 C40 120.0(5) . . ?
C39 C34 C43 120.0(5) . . ?
C43 C34 C40 119.9(5) . . ?
O5 C36 C18 113.7(5) . . ?
O31 C36 O5 125.9(5) . . ?
O31 C36 C18 120.4(5) . . ?
O28 C38 O19 128.2(5) . . ?
O28 C38 H38 115.9 . . ?
O19 C38 H38 115.9 . . ?
O30 C40 O38 126.6(5) . . ?
O30 C40 C34 117.8(5) . . ?
O38 C40 C34 115.6(5) . . ?
C33 C42 C29 120.5(5) . . ?
C33 C42 C11 119.7(5) . . ?
C11 C42 C29 119.8(5) . . ?
O32 C44 O34 126.0(5) . . ?
O32 C44 C14 116.2(5) . . ?
O34 C44 C14 117.8(5) . . ?
C18 C46 H46 120.2 . . ?
C18 C46 C50 119.7(5) . . ?
C50 C46 H46 120.2 . . ?
C20 C48 H48 120.3 . . ?
C20 C48 C52 119.5(5) . . ?
C52 C48 H48 120.3 . . ?
C6 C50 C46 119.5(5) . . ?
C6 C50 H50 120.3 . . ?
C46 C50 H50 120.3 . . ?
C12 C52 C48 120.2(5) . . ?
C12 C52 H52 119.9 . . ?
C48 C52 H52 119.9 . . ?
O21 C53 O23 128.2(5) . . ?
O21 C53 H53 115.9 . . ?
O23 C53 H53 115.9 . . ?
O25 C27 H27 115.4 . . ?
O27 C27 O25 129.2(5) . . ?
O27 C27 H27 115.4 . . ?
C24 C7 H7 120.1 . . ?
C24 C7 C17 119.9(6) . . ?
C17 C7 H7 120.1 . . ?
O13 C29 C42 115.2(5) . . ?
O15 C29 O13 124.9(5) . . ?
O15 C29 C42 119.9(5) . . ?
C12 C15 H15 120.1 . . ?
C12 C15 C5 119.7(5) . . ?
C5 C15 H15 120.1 . . ?
O26 C31 O11 128.3(5) . . ?
O26 C31 H31 115.9 . . ?
O11 C31 H31 115.9 . . ?
C32 C2 H2 119.4 . . ?
C32 C2 C33 121.2(5) . . ?
C33 C2 H2 119.4 . . ?
C42 C33 C2 120.5(5) . . ?
C42 C33 H33 119.7 . . ?
C2 C33 H33 119.7 . . ?
C4 C17 C7 121.4(5) . . ?
C4 C17 H17 119.3 . . ?
C7 C17 H17 119.3 . . ?
C18 C35 H35 120.3 . . ?
C18 C35 C19 119.5(6) . . ?
C19 C35 H35 120.3 . . ?
C8 C9 H9 120.1 . . ?
C8 C9 C39 119.9(5) . . ?
C39 C9 H9 120.1 . . ?
C4 C37 H37 120.4 . . ?
C4 C37 C41 119.2(6) . . ?
C41 C37 H37 120.4 . . ?
C25 O17 Zr3 89.0(5) . . ?
C6 C19 C35 119.0(5) . . ?
C6 C19 H19 120.5 . . ?
C35 C19 H19 120.5 . . ?
C34 C39 C9 120.2(5) . . ?
C34 C39 H39 119.9 . . ?
C9 C39 H39 119.9 . . ?
C20 C5 C15 119.9(5) . . ?
C20 C5 H5 120.0 . . ?
C15 C5 H5 120.0 . . ?
C24 C41 C37 120.9(6) . . ?
C24 C41 H41 119.5 . . ?
C37 C41 H41 119.5 . . ?
C32 C21 H21 119.8 . . ?
C11 C21 C32 120.4(6) . . ?
C11 C21 H21 119.8 . . ?
C34 C43 H43 119.6 . . ?
C34 C43 C45 120.9(6) . . ?
C45 C43 H43 119.6 . . ?
C42 C11 C21 119.8(6) . . ?
C42 C11 H11 120.1 . . ?
C21 C11 H11 120.1 . . ?
C23 N1 C47 114.8(10) . . ?
C23 N1 C3 119.3(11) . . ?
C3 N1 C47 124.7(11) . . ?
C8 C45 C43 119.8(6) . . ?
C8 C45 H45 120.1 . . ?
C43 C45 H45 120.1 . . ?
O2 C23 N1 125.6(11) . . ?
O2 C23 H23 117.2 . . ?
N1 C23 H23 117.2 . . ?
N1 C47 H47A 109.5 . . ?
N1 C47 H47B 109.5 . . ?
N1 C47 H47C 109.5 . . ?
H47A C47 H47B 109.5 . . ?
H47A C47 H47C 109.5 . . ?
H47B C47 H47C 109.5 . . ?
N1 C3 H3A 109.5 . . ?
N1 C3 H3B 109.5 . . ?
N1 C3 H3C 109.5 . . ?
H3A C3 H3B 109.5 . . ?
H3A C3 H3C 109.5 . . ?
H3B C3 H3C 109.5 . . ?
O29 C49 O35 123.5(14) . . ?
O29 C49 H49 118.2 . . ?
O35 C49 H49 118.2 . . ?
O33 C25 O17 114.5(8) . . ?
O33 C25 H25 122.8 . . ?
O17 C25 H25 122.8 . . ?
O29 C51 H51 113.9 . . ?
O29 C51 O9 132(3) . . ?
O9 C51 H51 113.9 . . ?
O7 C13 H13 114.2 . . ?
O7 C13 O37 131.6(12) . . ?
O37 C13 H13 114.2 . . ?

loop_
_geom_bond_atom_site_label_1
_geom_bond_atom_site_label_2
_geom_bond_distance
_geom_bond_site_symmetry_2
_geom_bond_publ_flag
Zr1 Zr6 3.5353(6) . ?
Zr1 Zr3 3.5210(5) . ?
Zr1 Zr2 3.5138(6) . ?
Zr1 Zr5 3.5122(6) . ?
Zr1 O1 2.055(3) . ?
Zr1 O4 2.046(3) . ?
Zr1 O8 2.342(3) . ?
Zr1 O10 2.182(3) 4_676 ?
Zr1 O14 2.299(3) . ?
Zr1 O26 2.252(3) . ?
Zr1 O34 2.199(3) 3_576 ?
Zr1 O25 2.213(4) . ?
Zr4 Zr6 3.5400(5) . ?
Zr4 Zr3 3.4434(6) . ?
Zr4 Zr2 3.4991(6) . ?
Zr4 Zr5 3.4943(6) . ?
Zr4 O6 2.225(3) . ?
Zr4 O12 2.168(3) 4_575 ?
Zr4 O16 2.060(4) . ?
Zr4 O20 2.227(3) . ?
Zr4 O22 2.091(3) . ?
Zr4 O28 2.306(3) . ?
Zr4 O36 2.209(3) 2_646 ?
Zr4 O21 2.267(4) . ?
Zr6 Zr2 3.5312(5) . ?
Zr6 Zr5 3.4884(6) . ?
Zr6 O1 2.066(3) . ?
Zr6 O8 2.270(3) . ?
Zr6 O20 2.245(3) . ?
Zr6 O22 2.085(3) . ?
Zr6 O24 2.227(3) 2_656 ?
Zr6 O32 2.218(3) 3_576 ?
Zr6 O7 2.224(4) . ?
Zr6 O29 2.204(4) . ?
Zr3 Zr2 3.4678(6) . ?
Zr3 Zr5 3.5375(5) . ?
Zr3 O4 2.063(3) . ?
Zr3 O6 2.209(4) . ?
Zr3 O14 2.243(3) . ?
Zr3 O16 2.072(3) . ?
Zr3 O30 2.246(3) 3_566 ?
Zr3 O3 2.218(3) 2_646 ?
Zr3 O33 2.234(5) . ?
Zr3 O17 2.310(5) . ?
Zr2 O4 2.099(3) . ?
Zr2 O6 2.216(3) . ?
Zr2 O8 2.203(3) . ?
Zr2 O22 2.108(3) . ?
Zr2 O38 2.185(3) 3_566 ?
Zr2 O23 2.267(4) . ?
Zr2 O13 2.148(3) . ?
Zr2 O27 2.313(4) . ?
Zr5 O1 2.042(3) . ?
Zr5 O14 2.302(3) . ?
Zr5 O16 2.069(3) . ?
Zr5 O18 2.207(3) 2_656 ?
Zr5 O20 2.324(3) . ?
Zr5 O19 2.256(4) . ?
Zr5 O5 2.118(4) . ?
Zr5 O11 2.279(4) . ?
P1 O12 1.503(4) . ?
P1 C4 1.802(5) . ?
P1 C6 1.793(5) . ?
P1 C12 1.787(5) . ?
P2 O10 1.490(4) . ?
P2 C8 1.793(5) . ?
P2 C10 1.791(5) . ?
P2 C32 1.803(5) . ?
O6 H6 1.0000 . ?
O8 H8 1.0000 . ?
O14 H14 1.0000 . ?
O18 C22 1.262(6) . ?
O20 H20 1.0000 . ?
O24 C22 1.265(6) . ?
O26 C31 1.239(6) . ?
O28 C38 1.248(7) . ?
O30 C40 1.264(7) . ?
O32 C44 1.264(7) . ?
O34 C44 1.268(6) . ?
O36 C28 1.273(6) . ?
O38 C40 1.273(6) . ?
O19 C38 1.269(7) . ?
O5 C36 1.269(7) . ?
O21 C53 1.254(7) . ?
O11 C31 1.248(7) . ?
O23 C53 1.255(7) . ?
O3 C28 1.258(7) . ?
O25 C27 1.263(7) . ?
O13 C29 1.273(7) . ?
O27 C27 1.239(7) . ?
O7 C13 1.306(16) . ?
O29 C49 1.249(9) . ?
O29 C51 1.217(18) . ?
O15 C29 1.247(7) . ?
O31 C36 1.242(7) . ?
O2 C23 1.204(11) . ?
C1 H1 0.9500 . ?
C1 C10 1.398(7) . ?
C1 C26 1.397(7) . ?
C4 C17 1.365(8) . ?
C4 C37 1.387(8) . ?
C6 C50 1.373(7) . ?
C6 C19 1.379(8) . ?
C8 C9 1.393(8) . ?
C8 C45 1.354(8) . ?
C10 C30 1.379(8) . ?
C12 C52 1.391(8) . ?
C12 C15 1.374(7) . ?
O33 C25 1.393(8) . ?
C14 C16 1.390(7) . ?
C14 C26 1.402(8) . ?
C14 C44 1.483(7) . ?
C16 H16 0.9500 . ?
C16 C30 1.386(7) . ?
C18 C36 1.507(7) . ?
C18 C46 1.374(8) . ?
C18 C35 1.374(8) . ?
C20 C22 1.499(7) . ?
C20 C48 1.384(7) . ?
C20 C5 1.371(8) . ?
C24 C28 1.500(7) . ?
C24 C7 1.373(8) . ?
C24 C41 1.363(8) . ?
C26 H26 0.9500 . ?
C30 H30 0.9500 . ?
C32 C2 1.371(7) . ?
C32 C21 1.391(8) . ?
C34 C40 1.509(7) . ?
C34 C39 1.343(8) . ?
C34 C43 1.361(9) . ?
C38 H38 0.9500 . ?
C42 C29 1.519(8) . ?
C42 C33 1.362(8) . ?
C42 C11 1.378(9) . ?
C46 H46 0.9500 . ?
C46 C50 1.391(7) . ?
C48 H48 0.9500 . ?
C48 C52 1.393(7) . ?
C50 H50 0.9500 . ?
C52 H52 0.9500 . ?
C53 H53 0.9500 . ?
C27 H27 0.9500 . ?
C7 H7 0.9500 . ?
C7 C17 1.382(8) . ?
C15 H15 0.9500 . ?
C15 C5 1.407(8) . ?
C31 H31 0.9500 . ?
C2 H2 0.9500 . ?
C2 C33 1.372(8) . ?
C33 H33 0.9500 . ?
C17 H17 0.9500 . ?
C35 H35 0.9500 . ?
C35 C19 1.403(8) . ?
C9 H9 0.9500 . ?
C9 C39 1.393(8) . ?
C37 H37 0.9500 . ?
C37 C41 1.399(8) . ?
O17 C25 1.431(9) . ?
C19 H19 0.9500 . ?
C39 H39 0.9500 . ?
C5 H5 0.9500 . ?
C41 H41 0.9500 . ?
C21 H21 0.9500 . ?
C21 C11 1.386(9) . ?
C43 H43 0.9500 . ?
C43 C45 1.391(9) . ?
C11 H11 0.9500 . ?
N1 C23 1.366(13) . ?
N1 C47 1.519(17) . ?
N1 C3 1.501(15) . ?
C45 H45 0.9500 . ?
C23 H23 0.9500 . ?
C47 H47A 0.9800 . ?
C47 H47B 0.9800 . ?
C47 H47C 0.9800 . ?
C3 H3A 0.9800 . ?
C3 H3B 0.9800 . ?
C3 H3C 0.9800 . ?
O35 C49 1.278(9) . ?
C49 H49 0.9500 . ?
C25 H25 0.9500 . ?
C51 H51 0.9500 . ?
C51 O9 1.29(2) . ?
C13 H13 0.9500 . ?
C13 O37 1.60(2) . ?

loop_
_geom_torsion_atom_site_label_1
_geom_torsion_atom_site_label_2
_geom_torsion_atom_site_label_3
_geom_torsion_atom_site_label_4
_geom_torsion
_geom_torsion_site_symmetry_1
_geom_torsion_site_symmetry_2
_geom_torsion_site_symmetry_3
_geom_torsion_site_symmetry_4
_geom_torsion_publ_flag
Zr1 O26 C31 O11 -4.3(9) . . . . ?
Zr1 O34 C44 O32 -2.3(8) 3_576 . . . ?
Zr1 O34 C44 C14 178.2(3) 3_576 . . . ?
Zr1 O25 C27 O27 -7.0(9) . . . . ?
Zr4 O28 C38 O19 3.4(9) . . . . ?
Zr4 O36 C28 O3 -0.3(8) 2_656 . . . ?
Zr4 O36 C28 C24 179.5(3) 2_656 . . . ?
Zr4 O21 C53 O23 -1.4(9) . . . . ?
Zr6 O24 C22 O18 -13.3(9) 2_646 . . . ?
Zr6 O24 C22 C20 165.3(3) 2_646 . . . ?
Zr6 O32 C44 O34 -2.3(8) 3_576 . . . ?
Zr6 O32 C44 C14 177.2(3) 3_576 . . . ?
Zr6 O7 C13 O37 38.1(18) . . . . ?
Zr6 O29 C49 O35 170.0(12) . . . . ?
Zr6 O29 C51 O9 59(7) . . . . ?
Zr3 O30 C40 O38 5.9(9) 3_566 . . . ?
Zr3 O30 C40 C34 -174.6(4) 3_566 . . . ?
Zr3 O3 C28 O36 -0.1(8) 2_656 . . . ?
Zr3 O3 C28 C24 -179.9(3) 2_656 . . . ?
Zr3 O33 C25 O17 -5.6(8) . . . . ?
Zr3 O17 C25 O33 5.5(8) . . . . ?
Zr2 O38 C40 O30 0.5(9) 3_566 . . . ?
Zr2 O38 C40 C34 -179.1(4) 3_566 . . . ?
Zr2 O23 C53 O21 -2.7(8) . . . . ?
Zr2 O13 C29 O15 21.2(10) . . . . ?
Zr2 O13 C29 C42 -159.1(4) . . . . ?
Zr2 O27 C27 O25 -6.2(9) . . . . ?
Zr5 O18 C22 O24 -1.4(8) 2_646 . . . ?
Zr5 O18 C22 C20 -179.9(3) 2_646 . . . ?
Zr5 O19 C38 O28 7.3(9) . . . . ?
Zr5 O5 C36 O31 15.0(10) . . . . ?
Zr5 O5 C36 C18 -164.6(4) . . . . ?
Zr5 O11 C31 O26 -2.6(9) . . . . ?
P1 C4 C17 C7 -179.5(5) . . . . ?
P1 C4 C37 C41 178.7(6) . . . . ?
P1 C6 C50 C46 177.2(4) . . . . ?
P1 C6 C19 C35 -178.2(5) . . . . ?
P1 C12 C52 C48 173.2(5) . . . . ?
P1 C12 C15 C5 -172.7(5) . . . . ?
P2 C8 C9 C39 172.9(6) . . . . ?
P2 C8 C45 C43 -173.5(8) . . . . ?
P2 C10 C30 C16 170.9(4) . . . . ?
P2 C32 C2 C33 177.3(5) . . . . ?
P2 C32 C21 C11 -176.2(7) . . . . ?
O10 P2 C8 C9 -72.5(5) . . . . ?
O10 P2 C8 C45 102.8(7) . . . . ?
O10 P2 C10 C1 -15.8(5) . . . . ?
O10 P2 C10 C30 169.6(4) . . . . ?
O10 P2 C32 C2 -42.3(5) . . . . ?
O10 P2 C32 C21 134.8(6) . . . . ?
O12 P1 C4 C17 145.6(5) . . . . ?
O12 P1 C4 C37 -34.7(6) . . . . ?
O12 P1 C6 C50 -19.1(5) . . . . ?
O12 P1 C6 C19 158.5(4) . . . . ?
O12 P1 C12 C52 -60.1(5) . . . . ?
O12 P1 C12 C15 114.8(5) . . . . ?
C1 C10 C30 C16 -3.6(8) . . . . ?
C4 P1 O12 Zr4 61.7(5) . . . 4_676 ?
C4 P1 C6 C50 -141.7(4) . . . . ?
C4 P1 C6 C19 35.8(5) . . . . ?
C4 P1 C12 C52 61.8(5) . . . . ?
C4 P1 C12 C15 -123.3(5) . . . . ?
C4 C37 C41 C24 0.1(12) . . . . ?
C6 P1 O12 Zr4 -59.2(5) . . . 4_676 ?
C6 P1 C4 C17 -92.4(5) . . . . ?
C6 P1 C4 C37 87.3(5) . . . . ?
C6 P1 C12 C52 179.3(4) . . . . ?
C6 P1 C12 C15 -5.8(6) . . . . ?
C8 P2 O10 Zr1 10.7(6) . . . 4_575 ?
C8 P2 C10 C1 -137.8(4) . . . . ?
C8 P2 C10 C30 47.6(5) . . . . ?
C8 P2 C32 C2 80.5(5) . . . . ?
C8 P2 C32 C21 -102.4(6) . . . . ?
C8 C9 C39 C34 1.0(11) . . . . ?
C10 P2 O10 Zr1 -109.2(5) . . . 4_575 ?
C10 P2 C8 C9 49.3(6) . . . . ?
C10 P2 C8 C45 -135.4(7) . . . . ?
C10 P2 C32 C2 -162.8(5) . . . . ?
C10 P2 C32 C21 14.2(6) . . . . ?
C10 C1 C26 C14 1.0(8) . . . . ?
C12 P1 O12 Zr4 -178.6(4) . . . 4_676 ?
C12 P1 C4 C17 24.9(6) . . . . ?
C12 P1 C4 C37 -155.4(5) . . . . ?
C12 P1 C6 C50 101.1(4) . . . . ?
C12 P1 C6 C19 -81.3(5) . . . . ?
C12 C15 C5 C20 -0.6(11) . . . . ?
C14 C16 C30 C10 0.6(8) . . . . ?
C16 C14 C26 C1 -4.0(8) . . . . ?
C16 C14 C44 O32 5.7(7) . . . . ?
C16 C14 C44 O34 -174.8(5) . . . . ?
C18 C46 C50 C6 0.0(8) . . . . ?
C18 C35 C19 C6 2.0(10) . . . . ?
C20 C48 C52 C12 0.0(10) . . . . ?
C22 C20 C48 C52 -174.2(6) . . . . ?
C22 C20 C5 C15 174.5(6) . . . . ?
C24 C7 C17 C4 1.5(11) . . . . ?
C26 C1 C10 P2 -171.8(4) . . . . ?
C26 C1 C10 C30 2.8(8) . . . . ?
C26 C14 C16 C30 3.3(8) . . . . ?
C26 C14 C44 O32 -173.5(5) . . . . ?
C26 C14 C44 O34 6.0(7) . . . . ?
C28 C24 C7 C17 175.9(6) . . . . ?
C28 C24 C41 C37 -176.7(7) . . . . ?
C32 P2 O10 Zr1 132.6(5) . . . 4_575 ?
C32 P2 C8 C9 165.5(5) . . . . ?
C32 P2 C8 C45 -19.2(7) . . . . ?
C32 P2 C10 C1 104.1(4) . . . . ?
C32 P2 C10 C30 -70.5(5) . . . . ?
C32 C2 C33 C42 -0.7(10) . . . . ?
C32 C21 C11 C42 -1.2(13) . . . . ?
C34 C43 C45 C8 0.6(16) . . . . ?
C36 C18 C46 C50 -178.4(5) . . . . ?
C36 C18 C35 C19 177.4(6) . . . . ?
C40 C34 C39 C9 -179.2(6) . . . . ?
C40 C34 C43 C45 178.4(9) . . . . ?
C44 C14 C16 C30 -175.9(5) . . . . ?
C44 C14 C26 C1 175.2(5) . . . . ?
C46 C18 C36 O5 -166.2(5) . . . . ?
C46 C18 C36 O31 14.2(9) . . . . ?
C46 C18 C35 C19 -2.5(10) . . . . ?
C48 C20 C22 O18 178.1(5) . . . . ?
C48 C20 C22 O24 -0.5(8) . . . . ?
C48 C20 C5 C15 -1.1(10) . . . . ?
C50 C6 C19 C35 -0.6(9) . . . . ?
C52 C12 C15 C5 2.1(10) . . . . ?
C7 C24 C28 O36 -165.7(6) . . . . ?
C7 C24 C28 O3 14.1(8) . . . . ?
C7 C24 C41 C37 2.2(11) . . . . ?
C29 C42 C33 C2 -178.4(6) . . . . ?
C29 C42 C11 C21 179.4(7) . . . . ?
C15 C12 C52 C48 -1.8(10) . . . . ?
C2 C32 C21 C11 0.9(11) . . . . ?
C33 C42 C29 O13 -8.3(9) . . . . ?
C33 C42 C29 O15 171.5(6) . . . . ?
C33 C42 C11 C21 0.6(12) . . . . ?
C17 C4 C37 C41 -1.6(10) . . . . ?
C35 C18 C36 O5 13.9(8) . . . . ?
C35 C18 C36 O31 -165.7(6) . . . . ?
C35 C18 C46 C50 1.4(9) . . . . ?
C9 C8 C45 C43 1.8(14) . . . . ?
C37 C4 C17 C7 0.8(10) . . . . ?
C19 C6 C50 C46 -0.4(8) . . . . ?
C39 C34 C40 O30 3.8(9) . . . . ?
C39 C34 C40 O38 -176.6(6) . . . . ?
C39 C34 C43 C45 -2.2(15) . . . . ?
C5 C20 C22 O18 2.4(8) . . . . ?
C5 C20 C22 O24 -176.2(5) . . . . ?
C5 C20 C48 C52 1.4(10) . . . . ?
C41 C24 C28 O36 13.1(8) . . . . ?
C41 C24 C28 O3 -167.0(6) . . . . ?
C41 C24 C7 C17 -2.9(10) . . . . ?
C21 C32 C2 C33 0.1(10) . . . . ?
C43 C34 C40 O30 -176.9(7) . . . . ?
C43 C34 C40 O38 2.8(10) . . . . ?
C43 C34 C39 C9 1.4(12) . . . . ?
C11 C42 C29 O13 172.9(7) . . . . ?
C11 C42 C29 O15 -7.3(10) . . . . ?
C11 C42 C33 C2 0.4(10) . . . . ?
C45 C8 C9 C39 -2.5(11) . . . . ?
C47 N1 C23 O2 -5.0(18) . . . . ?
C3 N1 C23 O2 -173.1(12) . . . . ?

loop_
_platon_squeeze_void_nr
_platon_squeeze_void_average_x
_platon_squeeze_void_average_y
_platon_squeeze_void_average_z
_platon_squeeze_void_volume
_platon_squeeze_void_count_electrons
_platon_squeeze_void_content
1 0.444 0.009 0.056 4019 1097 ' '
